data_2012608
loop_
_publ_author_name
'Zhang, Yu'
'Tao, Hanbing'
'Duan, Chunying'
'Li, Yizhi'
'Zhu, Longgen'

_publ_section_title
;
 Tetrakis[(4-aminopyridinio)acetato-\k<i>O</i>]diaquamanganese(II)
 diperchlorate
;
_journal_issue 3
_journal_name_full 'Acta Crystallographica Section C'
_journal_page_first m188
_journal_page_last m189
_journal_paper_doi 10.1107/S0108270102000343
_journal_volume 58
_journal_year 2002
_chemical_formula_iupac '[Mn (C7 H8 N2 O2)4 (H2 O)2] (Cl O4)2'
_chemical_formula_moiety 'C28 H36 Mn N8 O10 2+ , 2Cl O4 -'
_chemical_formula_sum 'C28 H36 Cl2 Mn N8 O18'
_chemical_formula_weight 898.49
_chemical_name_systematic
;
Tetrakis[(4-aminopyridinio)acetato-\kO]diaquamanganese(II) diperchlorate
;
_space_group_IT_number 2
_symmetry_cell_setting triclinic
_symmetry_space_group_name_Hall '-P 1'
_symmetry_space_group_name_H-M 'P -1'
_atom_sites_solution_hydrogens geom
_atom_sites_solution_primary direct
_atom_sites_solution_secondary difmap
_audit_creation_method SHELXL97
_cell_angle_alpha 71.79(4)
_cell_angle_beta 89.52(4)
_cell_angle_gamma 76.13(4)
_cell_formula_units_Z 1
_cell_length_a 9.049(2)
_cell_length_b 10.507(3)
_cell_length_c 10.779(3)
_cell_measurement_reflns_used 2867
_cell_measurement_temperature 293(2)
_cell_measurement_theta_max 27.77
_cell_measurement_theta_min 1.40
_cell_volume 942.7(5)
_computing_cell_refinement SMART
_computing_data_collection 'SMART (Bruker, 1997)'
_computing_data_reduction 'SAINT (Bruker, 1997)'
_computing_molecular_graphics SHELXTL
_computing_publication_material SHELXTL
_computing_structure_refinement SHELXTL
_computing_structure_solution 'SHELXTL (Bruker, 1997)'
_diffrn_ambient_temperature 293(2)
_diffrn_measured_fraction_theta_full .983
_diffrn_measured_fraction_theta_max .983
_diffrn_measurement_device_type 'Bruker SMART CCD area-detector'
_diffrn_measurement_method '\f and \w scans'
_diffrn_radiation_monochromator graphite
_diffrn_radiation_source 'fine-focus sealed tube'
_diffrn_radiation_type MoK\a
_diffrn_radiation_wavelength .71073
_diffrn_reflns_av_R_equivalents .043
_diffrn_reflns_av_sigmaI/netI .037
_diffrn_reflns_limit_h_max 10
_diffrn_reflns_limit_h_min -8
_diffrn_reflns_limit_k_max 12
_diffrn_reflns_limit_k_min -11
_diffrn_reflns_limit_l_max 12
_diffrn_reflns_limit_l_min -10
_diffrn_reflns_number 4859
_diffrn_reflns_theta_full 25.00
_diffrn_reflns_theta_max 25.00
_diffrn_reflns_theta_min 1.99
_diffrn_standards_decay_% 0
_diffrn_standards_interval_time 0
_diffrn_standards_number 0
_exptl_absorpt_coefficient_mu .579
_exptl_absorpt_correction_T_max .901
_exptl_absorpt_correction_T_min .870
_exptl_absorpt_correction_type empirical
_exptl_absorpt_process_details '(SADABS; Sheldrick, 1997)'
_exptl_crystal_colour colourless
_exptl_crystal_density_diffrn 1.583
_exptl_crystal_density_meas ?
_exptl_crystal_density_method 'not measured'
_exptl_crystal_description prism
_exptl_crystal_F_000 463
_exptl_crystal_size_max .3
_exptl_crystal_size_mid .2
_exptl_crystal_size_min .2
_refine_diff_density_max .48
_refine_diff_density_min -.45
_refine_ls_extinction_method none
_refine_ls_goodness_of_fit_ref 1.049
_refine_ls_hydrogen_treatment constr
_refine_ls_matrix_type full
_refine_ls_number_parameters 295
_refine_ls_number_reflns 3275
_refine_ls_number_restraints 160
_refine_ls_restrained_S_all 1.243
_refine_ls_R_factor_all .055
_refine_ls_R_factor_gt .049
_refine_ls_shift/su_max <0.001
_refine_ls_shift/su_mean .000
_refine_ls_structure_factor_coef Fsqd
_refine_ls_weighting_details 'calc w = 1/[\s^2^(Fo^2^)+(0.0923P)^2^+0.2644P] where P=(Fo^2^+2Fc^2^)/3'
_refine_ls_weighting_scheme calc
_refine_ls_wR_factor_gt .143
_refine_ls_wR_factor_ref .148
_reflns_number_gt 2834
_reflns_number_total 3275
_reflns_threshold_expression I>2\s(I)
_cod_data_source_file ta1355.cif
_cod_data_source_block I
_cod_depositor_comments
;
The following automatic conversions were performed:

'_exptl_crystal_density_meas' value 'not measured' was changed to '?'
- the value is perceived as not measured.

Automatic conversion script
Id: cif_fix_values 3008 2015-01-20 13:52:24Z robertas 
;
_cod_original_cell_volume 942.7(4)
_cod_original_sg_symbol_H-M P-1
_cod_database_code 2012608
_cod_database_fobs_code 2012608

loop_
_symmetry_equiv_pos_as_xyz
'x, y, z'
'-x, -y, -z'

loop_
_atom_site_label
_atom_site_fract_x
_atom_site_fract_y
_atom_site_fract_z
_atom_site_U_iso_or_equiv
_atom_site_adp_type
_atom_site_calc_flag
_atom_site_refinement_flags
_atom_site_occupancy
_atom_site_disorder_assembly
_atom_site_disorder_group
_atom_site_type_symbol
Mn .5000 .5000 .5000 .0412(2) Uani d S 1 . . Mn
O1W .3803(3) .5874(3) .6475(2) .0598(6) Uani d . 1 . . O
H1WA .3754 .5083 .7096 .072 Uiso d R 1 . . H
H1WB .2876 .6282 .6049 .072 Uiso d R 1 . . H
O1 .1171(3) .6735(3) .4687(3) .0687(7) Uani d . 1 . . O
O2 .2827(3) .5108(3) .4126(3) .0620(7) Uani d . 1 . . O
O3 .4198(4) .3141(3) .8073(3) .0907(10) Uani d . 1 . . O
O4 .5123(3) .2935(2) .6218(2) .0597(6) Uani d . 1 . . O
N1 .2135(4) .2511(3) .0093(3) .0714(9) Uani d . 1 . . N
H1A .2863 .2524 -.0426 .086 Uiso calc R 1 . . H
H1B .1615 .1903 .0197 .086 Uiso calc R 1 . . H
N2 .7765(4) -.2212(4) .4847(4) .0727(9) Uani d . 1 . . N
H2A .7329 -.2831 .4777 .087 Uiso calc R 1 . . H
H2B .8570 -.2099 .4441 .087 Uiso calc R 1 . . H
C1 .1638(3) .6040(4) .3959(4) .0533(8) Uani d . 1 . . C
C2 .0659(5) .6423(5) .2688(4) .0766(12) Uani d . 1 . . C
H2C -.0404 .6533 .2883 .092 Uiso calc R 1 . . H
H2D .0769 .7306 .2109 .092 Uiso calc R 1 . . H
C3 .2240(4) .5378(4) .1233(4) .0653(9) Uani d . 1 . . C
H3A .2801 .6034 .1134 .078 Uiso calc R 1 . . H
N3 .1065(3) .5386(3) .2009(3) .0614(8) Uani d . 1 . . N
C4 .2618(4) .4441(4) .0600(3) .0626(9) Uani d . 1 . . C
H4A .3429 .4466 .0065 .075 Uiso calc R 1 . . H
N4 .6079(3) .0138(3) .7186(3) .0554(7) Uani d . 1 . . N
C5 .1812(4) .3429(4) .0731(3) .0565(8) Uani d . 1 . . C
C6 .0625(4) .3438(4) .1588(4) .0629(9) Uani d . 1 . . C
H6A .0064 .2777 .1735 .075 Uiso calc R 1 . . H
C7 .0306(4) .4403(5) .2192(4) .0685(10) Uani d . 1 . . C
H7A -.0473 .4387 .2760 .082 Uiso calc R 1 . . H
C8 .4889(4) .2472(3) .7390(3) .0556(8) Uani d . 1 . . C
C9 .5523(6) .0927(4) .8068(4) .0725(11) Uani d . 1 . . C
H9A .6354 .0795 .8695 .087 Uiso calc R 1 . . H
H9B .4730 .0556 .8554 .087 Uiso calc R 1 . . H
C10 .5385(4) -.0810(3) .7033(3) .0552(8) Uani d . 1 . . C
H10A .4522 -.0935 .7483 .066 Uiso calc R 1 . . H
C11 .5887(4) -.1583(3) .6257(3) .0507(7) Uani d . 1 . . C
H11A .5366 -.2216 .6169 .061 Uiso calc R 1 . . H
C12 .7198(4) -.1434(3) .5578(3) .0516(8) Uani d . 1 . . C
C13 .7874(4) -.0408(4) .5720(4) .0671(10) Uani d . 1 . . C
H13A .8717 -.0238 .5258 .081 Uiso calc R 1 . . H
C14 .7316(4) .0328(4) .6515(4) .0646(10) Uani d . 1 . . C
H14A .7796 .0988 .6604 .078 Uiso calc R 1 . . H
Cl1 -.14846(13) .06845(12) .13633(11) .0775(4) Uani d DU 1 . . Cl
O11 .0057(6) .0542(11) .1141(9) .115(3) Uani d PDU .50 A 1 O
O12 -.1681(10) .0976(11) .2535(6) .111(3) Uani d PDU .50 A 1 O
O13 -.1814(10) -.0588(6) .1530(9) .107(3) Uani d PDU .50 A 1 O
O14 -.2431(12) .1661(8) .0364(9) .178(4) Uani d PDU .50 A 1 O
O11' -.2394(11) .1683(8) .1829(11) .137(3) Uani d PDU .50 A 2 O
O12' -.0392(11) -.0201(9) .2325(9) .181(4) Uani d PDU .50 A 2 O
O13' -.2372(10) -.0073(9) .1018(9) .116(3) Uani d PDU .50 A 2 O
O14' -.0830(12) .1400(7) .0290(8) .130(3) Uani d PDU .50 A 2 O

loop_
_atom_site_aniso_label
_atom_site_aniso_U_11
_atom_site_aniso_U_22
_atom_site_aniso_U_33
_atom_site_aniso_U_12
_atom_site_aniso_U_13
_atom_site_aniso_U_23
Mn .0416(4) .0427(4) .0447(4) -.0139(3) .0052(3) -.0190(3)
O1W .0635(14) .0626(14) .0642(15) -.0184(11) .0153(11) -.0338(12)
O1 .0516(13) .0903(19) .0774(17) -.0095(12) .0060(12) -.0513(15)
O2 .0474(13) .0650(15) .0821(17) -.0062(11) -.0113(11) -.0409(13)
O3 .151(3) .0582(16) .0636(17) -.0189(17) .0401(18) -.0266(13)
O4 .0833(16) .0448(13) .0518(14) -.0169(11) .0145(12) -.0162(10)
N1 .095(2) .0628(19) .0570(18) -.0136(17) .0041(16) -.0252(15)
N2 .0645(19) .081(2) .099(3) -.0339(17) .0286(18) -.054(2)
C1 .0429(17) .060(2) .069(2) -.0177(15) .0054(15) -.0324(17)
C2 .068(2) .084(3) .081(3) .006(2) -.013(2) -.050(2)
C3 .071(2) .063(2) .064(2) -.0197(18) -.0004(18) -.0215(18)
N3 .0565(17) .0682(19) .0621(18) -.0040(14) -.0070(14) -.0330(15)
C4 .072(2) .065(2) .0524(19) -.0186(18) .0130(17) -.0210(17)
N4 .0691(18) .0438(15) .0511(16) -.0110(13) .0022(13) -.0143(12)
C5 .068(2) .0540(19) .0410(17) -.0038(16) -.0059(15) -.0143(14)
C6 .066(2) .072(2) .058(2) -.0240(18) .0016(17) -.0258(18)
C7 .054(2) .095(3) .064(2) -.018(2) .0057(17) -.036(2)
C8 .072(2) .0477(18) .0519(19) -.0184(16) .0094(16) -.0206(15)
C9 .114(3) .050(2) .051(2) -.014(2) .008(2) -.0184(16)
C10 .0573(19) .0491(18) .0568(19) -.0167(15) .0108(15) -.0113(15)
C11 .0472(16) .0478(17) .0613(19) -.0182(14) .0040(14) -.0184(15)
C12 .0447(16) .0513(18) .063(2) -.0154(14) .0044(14) -.0219(16)
C13 .0510(19) .066(2) .101(3) -.0287(17) .0200(19) -.040(2)
C14 .057(2) .058(2) .090(3) -.0242(17) .0010(19) -.033(2)
Cl1 .12867(7) .1431(7) .1156(7) -.0481(6) .0266(6) -.0394(6)
O11 .091(4) .184(8) .132(6) -.077(5) .044(4) -.105(6)
O12 .116(6) .171(8) .084(5) -.067(5) .029(4) -.071(5)
O13 .134(7) .065(4) .126(7) -.045(4) .040(5) -.026(4)
O14 .214(9) .129(7) .158(8) -.034(7) -.040(8) -.006(7)
O11' .144(7) .105(6) .187(9) -.047(5) .065(7) -.070(6)
O12' .170(8) .174(8) .166(8) -.014(7) -.071(7) -.026(7)
O13' .123(6) .151(8) .116(7) -.078(6) .004(5) -.069(6)
O14' .191(8) .079(5) .117(6) -.053(5) .080(6) -.014(4)

loop_
_atom_type_symbol
_atom_type_description
_atom_type_scat_dispersion_real
_atom_type_scat_dispersion_imag
_atom_type_scat_source
C C .0033 .0016 'International Tables Vol C Tables 4.2.6.8 and 6.1.1.4'
H H .0000 .0000 'International Tables Vol C Tables 4.2.6.8 and 6.1.1.4'
N N .0061 .0033 'International Tables Vol C Tables 4.2.6.8 and 6.1.1.4'
O O .0106 .0060 'International Tables Vol C Tables 4.2.6.8 and 6.1.1.4'
Mn Mn .3368 .7283 'International Tables Vol C Tables 4.2.6.8 and 6.1.1.4'
Cl Cl .1484 .1585 'International Tables Vol C Tables 4.2.6.8 and 6.1.1.4'

loop_
_geom_angle_atom_site_label_1
_geom_angle_atom_site_label_2
_geom_angle_atom_site_label_3
_geom_angle_site_symmetry_1
_geom_angle_site_symmetry_3
_geom_angle
_geom_angle_publ_flag
O4 Mn O4 2_666 . 180.00 ?
O4 Mn O2 2_666 2_666 90.15(11) ?
O4 Mn O2 . 2_666 89.85(11) ?
O4 Mn O2 2_666 . 89.85(11) ?
O4 Mn O2 . . 90.15(11) y
O2 Mn O2 2_666 . 180.0 n
O4 Mn O1W 2_666 2_666 91.80(10) ?
O4 Mn O1W . 2_666 88.20(10) ?
O2 Mn O1W 2_666 2_666 89.49(9) ?
O2 Mn O1W . 2_666 90.51(9) ?
O4 Mn O1W 2_666 . 88.20(10) ?
O4 Mn O1W . . 91.80(10) y
O2 Mn O1W 2_666 . 90.51(9) ?
O2 Mn O1W . . 89.49(9) y
O1W Mn O1W 2_666 . 180.0 ?
Mn O1W H1WA . . 99.4 ?
Mn O1W H1WB . . 100.1 ?
H1WA O1W H1WB . . 108.7 ?
C1 O2 Mn . . 127.5(2) y
C8 O4 Mn . . 130.8(2) y
C5 N1 H1A . . 120.0 ?
C5 N1 H1B . . 120.0 ?
H1A N1 H1B . . 120.0 ?
C12 N2 H2A . . 120.0 ?
C12 N2 H2B . . 120.0 ?
H2A N2 H2B . . 120.0 ?
O1 C1 O2 . . 127.5(3) y
O1 C1 C2 . . 115.6(3) y
O1 O1W O3 . . 111.15(13) y
O2 C1 C2 . . 116.9(3) ?
N3 C2 C1 . . 113.1(3) y
N3 C2 H2C . . 109.0 ?
C1 C2 H2C . . 109.0 ?
N3 C2 H2D . . 109.0 ?
C1 C2 H2D . . 109.0 ?
H2C C2 H2D . . 107.8 ?
C4 C3 N3 . . 121.4(4) ?
C4 C3 H3A . . 119.3 ?
N3 C3 H3A . . 119.3 ?
C7 N3 C3 . . 118.9(3) ?
C7 N3 C2 . . 120.3(3) y
C3 N3 C2 . . 120.7(4) ?
C3 C4 C5 . . 121.1(3) ?
C3 C4 H4A . . 119.4 ?
C5 C4 H4A . . 119.4 ?
C10 N4 C14 . . 118.3(3) ?
C10 N4 C9 . . 121.0(3) ?
C14 N4 C9 . . 120.6(3) ?
N1 C5 C4 . . 122.5(3) y
N1 C5 C6 . . 121.5(4) ?
C4 C5 C6 . . 115.9(3) ?
C7 C6 C5 . . 119.9(4) ?
C7 C6 H6A . . 120.0 ?
C5 C6 H6A . . 120.0 ?
N3 C7 C6 . . 122.6(4) ?
N3 C7 H7A . . 118.7 ?
C6 C7 H7A . . 118.7 ?
O3 C8 O4 . . 126.6(3) y
O3 C8 C9 . . 116.3(3) y
O4 C8 C9 . . 117.1(3) ?
N4 C9 C8 . . 114.5(3) ?
N4 C9 H9A . . 108.6 ?
C8 C9 H9A . . 108.6 ?
N4 C9 H9B . . 108.6 ?
C8 C9 H9B . . 108.6 ?
H9A C9 H9B . . 107.6 ?
C11 C10 N4 . . 122.8(3) ?
C11 C10 H10A . . 118.6 ?
N4 C10 H10A . . 118.6 ?
C10 C11 C12 . . 120.0(3) ?
C10 C11 H11A . . 120.0 ?
C12 C11 H11A . . 120.0 ?
N2 C12 C11 . . 121.9(3) y
N2 C12 C13 . . 121.9(3) ?
C11 C12 C13 . . 116.2(3) ?
C14 C13 C12 . . 120.8(3) ?
C14 C13 H13A . . 119.6 ?
C12 C13 H13A . . 119.6 ?
C13 C14 N4 . . 121.9(3) ?
C13 C14 H14A . . 119.1 ?
N4 C14 H14A . . 119.1 ?
O14 Cl1 O12' . . 172.6(6) ?
O14 Cl1 O14' . . 62.1(5) ?
O12' Cl1 O14' . . 111.3(5) ?
O14 Cl1 O13' . . 77.8(5) ?
O12' Cl1 O13' . . 108.6(5) ?
O14' Cl1 O13' . . 111.3(5) ?
O14 Cl1 O12 . . 111.9(5) ?
O12' Cl1 O12 . . 68.5(5) ?
O14' Cl1 O12 . . 126.0(5) ?
O13' Cl1 O12 . . 119.8(6) ?
O14 Cl1 O11' . . 70.4(5) ?
O12' Cl1 O11' . . 109.7(5) ?
O14' Cl1 O11' . . 106.0(4) ?
O13' Cl1 O11' . . 109.9(5) ?
O14 Cl1 O11 . . 113.5(5) ?
O12' Cl1 O11 . . 60.1(5) ?
O14' Cl1 O11 . . 51.3(4) ?
O13' Cl1 O11 . . 123.9(6) ?
O12 Cl1 O11 . . 106.6(4) ?
O11' Cl1 O11 . . 126.0(5) ?
O14 Cl1 O13 . . 108.4(5) ?
O12' Cl1 O13 . . 78.0(5) ?
O14' Cl1 O13 . . 124.9(6) ?
O12 Cl1 O13 . . 108.3(4) ?
O11' Cl1 O13 . . 122.1(6) ?
O11 Cl1 O13 . . 108.0(4) ?

loop_
_geom_bond_atom_site_label_1
_geom_bond_atom_site_label_2
_geom_bond_site_symmetry_2
_geom_bond_distance
_geom_bond_publ_flag
Mn O4 2_666 2.133(2) ?
Mn O4 . 2.133(2) y
Mn O2 2_666 2.151(2) ?
Mn O2 . 2.151(2) y
Mn O1W 2_666 2.225(2) ?
Mn O1W . 2.225(2) y
O1W H1WA . .9001 ?
O1W H1WB . .9000 ?
O1 C1 . 1.238(4) y
O2 C1 . 1.240(4) y
O3 C8 . 1.238(4) y
O4 C8 . 1.240(4) y
N1 C5 . 1.330(5) y
N1 H1A . .8600 ?
N1 H1B . .8600 ?
N2 C12 . 1.322(4) y
N2 H2A . .8600 ?
N2 H2B . .8600 ?
C1 C2 . 1.526(5) ?
C2 N3 . 1.469(5) y
C2 H2C . .9700 ?
C2 H2D . .9700 ?
C3 C4 . 1.344(5) y
C3 N3 . 1.347(5) ?
C3 H3A . .9300 ?
N3 C7 . 1.337(5) y
C4 C5 . 1.400(5) ?
C4 H4A . .9300 ?
N4 C10 . 1.349(5) y
N4 C14 . 1.349(5) y
N4 C9 . 1.459(5) y
C5 C6 . 1.411(5) y
C6 C7 . 1.344(5) ?
C6 H6A . .9300 ?
C7 H7A . .9300 ?
C8 C9 . 1.523(5) ?
C9 H9A . .9700 ?
C9 H9B . .9700 ?
C10 C11 . 1.344(5) ?
C10 H10A . .9300 ?
C11 C12 . 1.404(5) ?
C11 H11A . .9300 ?
C12 C13 . 1.406(5) ?
C13 C14 . 1.345(5) ?
C13 H13A . .9300 ?
C14 H14A . .9300 ?
Cl1 O14 . 1.360(5) ?
Cl1 O12' . 1.375(5) ?
Cl1 O14' . 1.383(4) ?
Cl1 O13' . 1.383(4) ?
Cl1 O12 . 1.390(4) ?
Cl1 O11' . 1.392(4) ?
Cl1 O11 . 1.394(4) ?
Cl1 O13 . 1.396(4) ?

loop_
_geom_hbond_atom_site_label_D
_geom_hbond_atom_site_label_H
_geom_hbond_atom_site_label_A
_geom_hbond_site_symmetry_A
_geom_hbond_distance_DH
_geom_hbond_distance_HA
_geom_hbond_distance_DA
_geom_hbond_angle_DHA
O1W H1WA O3 . .90 1.925 2.787(4) 160
N1 H1A O3 1_554 .86 2.046 2.879(5) 163
O1W H1WB O1 . .90 2.003 2.856(4) 158
N2 H2A O2 2_656 .86 2.352 3.072(5) 142
N2 H2A O4 2_656 .86 2.513 3.205(5) 138
N2 H2B O1 1_645 .86 2.353 3.038(5) 137
